data_7019439
loop_
_publ_author_name
'Feng, Jun'
'Lu, Xiao-Ming'
'Wang, Guo'
'Du, Shi-Zhen'
'Cheng, Yi-Feng'

_publ_section_title
;
 The syntheses and characterizations of molybdenum(vi) complexes with
 catechol and 2,3-dihydroxynaphthalene, and the structure-effect
 relationship in their in vitro anticancer activities.
;
_journal_issue 28
_journal_name_full 'Dalton transactions (Cambridge, England : 2003)'
_journal_page_first 8697
_journal_page_last 8702
_journal_paper_doi 10.1039/c2dt30395g
_journal_volume 41
_journal_year 2012
_chemical_formula_moiety 'C8 H13 Mo N2 O5, 0.5(C2 H10 N2)'
_chemical_formula_sum 'C9 H18 Mo N3 O5'
_chemical_formula_weight 344.20
_chemical_name_systematic
;
?
;
_space_group_IT_number 14
_symmetry_cell_setting monoclinic
_symmetry_space_group_name_Hall '-P 2ybc'
_symmetry_space_group_name_H-M 'P 1 21/c 1'
_atom_sites_solution_hydrogens geom
_atom_sites_solution_primary direct
_atom_sites_solution_secondary difmap
_audit_creation_method SHELXL-97
_cell_angle_alpha 90.00
_cell_angle_beta 96.4500(10)
_cell_angle_gamma 90.00
_cell_formula_units_Z 4
_cell_length_a 17.2729(12)
_cell_length_b 6.4159(5)
_cell_length_c 11.6210(9)
_cell_measurement_reflns_used 392
_cell_measurement_temperature 296(2)
_cell_measurement_theta_max 26.39
_cell_measurement_theta_min 3.16
_cell_volume 1279.70(17)
_computing_cell_refinement 'Bruker SMART'
_computing_data_collection 'Bruker SMART'
_computing_data_reduction 'Bruker SAINT'
_computing_molecular_graphics 'Bruker SHELXTL'
_computing_publication_material 'Bruker SHELXTL'
_computing_structure_refinement 'SHELXL-97 (Sheldrick, 1997)'
_computing_structure_solution 'SHELXS-97 (Sheldrick, 1990)'
_diffrn_ambient_temperature 296(2)
_diffrn_measured_fraction_theta_full 0.997
_diffrn_measured_fraction_theta_max 0.997
_diffrn_radiation_monochromator graphite
_diffrn_radiation_source 'fine-focus sealed tube'
_diffrn_radiation_type MoK\a
_diffrn_radiation_wavelength 0.71073
_diffrn_reflns_av_R_equivalents 0.0210
_diffrn_reflns_av_sigmaI/netI 0.0176
_diffrn_reflns_limit_h_max 20
_diffrn_reflns_limit_h_min -20
_diffrn_reflns_limit_k_max 7
_diffrn_reflns_limit_k_min -7
_diffrn_reflns_limit_l_max 14
_diffrn_reflns_limit_l_min -14
_diffrn_reflns_number 9417
_diffrn_reflns_theta_full 25.50
_diffrn_reflns_theta_max 25.50
_diffrn_reflns_theta_min 1.19
_exptl_absorpt_coefficient_mu 1.043
_exptl_absorpt_correction_T_max 0.6685
_exptl_absorpt_correction_T_min 0.6512
_exptl_absorpt_correction_type multi-scan
_exptl_absorpt_process_details '(SADABS; Sheldrick, 1998)'
_exptl_crystal_density_diffrn 1.787
_exptl_crystal_density_meas ?
_exptl_crystal_density_method 'not measured'
_exptl_crystal_description block
_exptl_crystal_F_000 700
_exptl_crystal_size_max 0.45
_exptl_crystal_size_mid 0.43
_exptl_crystal_size_min 0.42
_refine_diff_density_max 0.409
_refine_diff_density_min -0.345
_refine_diff_density_rms 0.135
_refine_ls_extinction_method none
_refine_ls_goodness_of_fit_ref 1.051
_refine_ls_hydrogen_treatment constr
_refine_ls_matrix_type full
_refine_ls_number_parameters 165
_refine_ls_number_reflns 2367
_refine_ls_number_restraints 0
_refine_ls_restrained_S_all 1.051
_refine_ls_R_factor_all 0.0200
_refine_ls_R_factor_gt 0.0173
_refine_ls_shift/su_max 0.001
_refine_ls_shift/su_mean 0.000
_refine_ls_structure_factor_coef Fsqd
_refine_ls_weighting_details 'calc w=1/[\s^2^(Fo^2^)+(0.0663P)^2^+0.0000P] where P=(Fo^2^+2Fc^2^)/3'
_refine_ls_weighting_scheme calc
_refine_ls_wR_factor_gt 0.0674
_refine_ls_wR_factor_ref 0.0784
_reflns_number_gt 2231
_reflns_number_total 2367
_reflns_threshold_expression >2sigma(I)
_cod_data_source_file c2dt30395g.txt
_cod_data_source_block sh1
_cod_depositor_comments
;
The following automatic conversions were performed:

'_exptl_absorpt_correction_type' value 'Multi-scan' changed to
'multi-scan' according to
/home/saulius/struct/CIF-dictionaries/cif_core.dic dictionary named
'cif_core.dic' version 2.4.1 from 2010-06-29.

Automatic conversion script
Id: cif_fix_values 1891 2012-01-12 08:04:46Z andrius 

The following automatic conversions were performed:

'_exptl_crystal_density_meas' value 'none' was changed to '?' - the
value is perceived as not measured.

Automatic conversion script
Id: cif_fix_values 3008 2015-01-20 13:52:24Z robertas 
;
_cod_original_sg_symbol_H-M P2(1)/c
_cod_database_code 7019439

loop_
_symmetry_equiv_pos_as_xyz
'x, y, z'
'-x, y+1/2, -z+1/2'
'-x, -y, -z'
'x, -y-1/2, z-1/2'

loop_
_atom_site_label
_atom_site_type_symbol
_atom_site_fract_x
_atom_site_fract_y
_atom_site_fract_z
_atom_site_U_iso_or_equiv
_atom_site_adp_type
_atom_site_occupancy
_atom_site_symmetry_multiplicity
_atom_site_calc_flag
_atom_site_refinement_flags
Mo1 Mo 0.163052(8) 0.33049(2) 0.222422(12) 0.01799(11) Uani 1 1 d .
N1 N 0.22081(11) 0.1255(3) 0.07638(15) 0.0285(4) Uani 1 1 d .
H1A H 0.1833 0.1015 0.0177 0.034 Uiso 1 1 calc R
H1B H 0.2571 0.2053 0.0481 0.034 Uiso 1 1 calc R
N2 N 0.21413(12) -0.3181(2) -0.05266(17) 0.0294(4) Uani 1 1 d .
H2A H 0.1862 -0.3805 -0.0028 0.044 Uiso 1 1 calc R
H2B H 0.2315 -0.4130 -0.0994 0.044 Uiso 1 1 calc R
H2C H 0.1845 -0.2259 -0.0945 0.044 Uiso 1 1 calc R
N3 N 0.02101(10) 0.8030(3) 0.12122(16) 0.0275(4) Uani 1 1 d .
H3A H 0.0481 0.8936 0.1677 0.041 Uiso 1 1 calc R
H3B H 0.0463 0.6820 0.1229 0.041 Uiso 1 1 calc R
H3C H -0.0257 0.7839 0.1451 0.041 Uiso 1 1 calc R
O1 O 0.25082(9) 0.16851(17) 0.33028(13) 0.0243(3) Uani 1 1 d .
O2 O 0.26454(8) 0.4888(2) 0.20612(13) 0.0298(3) Uani 1 1 d .
O3 O 0.11962(8) 0.4597(2) 0.09620(11) 0.0259(3) Uani 1 1 d .
O4 O 0.13328(9) 0.4885(2) 0.33267(13) 0.0324(3) Uani 1 1 d .
O5 O 0.10529(8) 0.1077(2) 0.23584(12) 0.0288(3) Uani 1 1 d .
C1 C 0.32342(11) 0.2475(3) 0.33624(16) 0.0249(4) Uani 1 1 d .
C2 C 0.33048(10) 0.4261(3) 0.26732(16) 0.0254(4) Uani 1 1 d .
C3 C 0.40193(13) 0.5225(4) 0.2677(2) 0.0398(5) Uani 1 1 d .
H3 H 0.4070 0.6390 0.2216 0.048 Uiso 1 1 calc R
C4 C 0.46640(14) 0.4449(5) 0.3375(2) 0.0508(6) Uani 1 1 d .
H4 H 0.5146 0.5098 0.3377 0.061 Uiso 1 1 calc R
C5 C 0.45911(14) 0.2740(5) 0.4055(3) 0.0545(7) Uani 1 1 d .
H5 H 0.5023 0.2244 0.4526 0.065 Uiso 1 1 calc R
C6 C 0.38771(15) 0.1735(3) 0.4049(3) 0.0422(6) Uani 1 1 d .
H6 H 0.3834 0.0564 0.4509 0.051 Uiso 1 1 calc R
C7 C 0.25713(14) -0.0752(3) 0.11007(17) 0.0342(5) Uani 1 1 d .
H7A H 0.2209 -0.1549 0.1507 0.041 Uiso 1 1 calc R
H7B H 0.3029 -0.0487 0.1644 0.041 Uiso 1 1 calc R
C8 C 0.28140(13) -0.2092(3) 0.01206(18) 0.0301(5) Uani 1 1 d .
H8A H 0.3063 -0.1216 -0.0410 0.036 Uiso 1 1 calc R
H8B H 0.3192 -0.3117 0.0438 0.036 Uiso 1 1 calc R
C9 C 0.01153(12) 0.8853(3) 0.00122(17) 0.0282(4) Uani 1 1 d .
H9A H -0.0282 0.8056 -0.0452 0.034 Uiso 1 1 calc R
H9B H 0.0601 0.8691 -0.0324 0.034 Uiso 1 1 calc R

loop_
_atom_site_aniso_label
_atom_site_aniso_U_11
_atom_site_aniso_U_22
_atom_site_aniso_U_33
_atom_site_aniso_U_23
_atom_site_aniso_U_13
_atom_site_aniso_U_12
Mo1 0.02198(15) 0.01510(15) 0.01703(15) -0.00025(5) 0.00286(9) -0.00061(5)
N1 0.0440(10) 0.0191(7) 0.0229(8) 0.0007(7) 0.0066(7) 0.0052(7)
N2 0.0455(11) 0.0162(9) 0.0284(10) -0.0002(6) 0.0119(8) 0.0067(6)
N3 0.0275(9) 0.0254(8) 0.0298(10) -0.0017(7) 0.0046(7) 0.0000(6)
O1 0.0280(8) 0.0213(8) 0.0233(8) 0.0048(5) 0.0013(6) -0.0022(5)
O2 0.0270(7) 0.0236(7) 0.0384(8) 0.0089(6) 0.0022(6) -0.0034(5)
O3 0.0299(7) 0.0212(6) 0.0263(7) 0.0034(5) 0.0017(5) 0.0038(5)
O4 0.0357(8) 0.0324(8) 0.0296(8) -0.0115(6) 0.0063(6) 0.0006(6)
O5 0.0328(8) 0.0244(7) 0.0282(7) 0.0024(6) -0.0015(6) -0.0091(6)
C1 0.0252(9) 0.0264(11) 0.0233(9) -0.0017(8) 0.0043(7) -0.0007(8)
C2 0.0268(10) 0.0233(11) 0.0266(10) 0.0000(7) 0.0058(8) -0.0008(7)
C3 0.0325(11) 0.0393(12) 0.0478(14) 0.0073(10) 0.0053(10) -0.0073(9)
C4 0.0275(12) 0.0626(17) 0.0614(17) 0.0050(14) 0.0017(11) -0.0140(11)
C5 0.0287(12) 0.0690(17) 0.0622(18) 0.0118(16) -0.0105(11) 0.0013(12)
C6 0.0341(14) 0.0447(15) 0.0464(16) 0.0160(10) -0.0015(11) 0.0019(8)
C7 0.0549(13) 0.0241(10) 0.0229(10) -0.0025(8) 0.0015(9) 0.0137(9)
C8 0.0438(12) 0.0215(8) 0.0262(11) 0.0002(8) 0.0089(9) 0.0080(9)
C9 0.0350(11) 0.0226(11) 0.0262(10) -0.0031(8) 0.0001(8) 0.0033(9)

loop_
_atom_type_symbol
_atom_type_description
_atom_type_scat_dispersion_real
_atom_type_scat_dispersion_imag
_atom_type_scat_source
C C 0.0033 0.0016 'International Tables Vol C Tables 4.2.6.8 and 6.1.1.4'
H H 0.0000 0.0000 'International Tables Vol C Tables 4.2.6.8 and 6.1.1.4'
N N 0.0061 0.0033 'International Tables Vol C Tables 4.2.6.8 and 6.1.1.4'
O O 0.0106 0.0060 'International Tables Vol C Tables 4.2.6.8 and 6.1.1.4'
Mo Mo -1.6832 0.6857 'International Tables Vol C Tables 4.2.6.8 and 6.1.1.4'

loop_
_geom_angle_atom_site_label_1
_geom_angle_atom_site_label_2
_geom_angle_atom_site_label_3
_geom_angle
_geom_angle_site_symmetry_1
_geom_angle_site_symmetry_3
O4 Mo1 O5 100.88(7) . .
O4 Mo1 O3 101.66(7) . .
O5 Mo1 O3 105.14(6) . .
O4 Mo1 O2 96.02(6) . .
O5 Mo1 O2 155.28(6) . .
O3 Mo1 O2 88.78(6) . .
O4 Mo1 O1 95.74(6) . .
O5 Mo1 O1 85.68(6) . .
O3 Mo1 O1 157.20(6) . .
O2 Mo1 O1 74.73(5) . .
O4 Mo1 N1 172.95(7) . .
O5 Mo1 N1 84.51(6) . .
O3 Mo1 N1 81.10(6) . .
O2 Mo1 N1 77.47(6) . .
O1 Mo1 N1 80.03(6) . .
C7 N1 Mo1 118.85(12) . .
C7 N1 H1A 107.6 . .
Mo1 N1 H1A 107.6 . .
C7 N1 H1B 107.6 . .
Mo1 N1 H1B 107.6 . .
H1A N1 H1B 107.0 . .
C8 N2 H2A 109.5 . .
C8 N2 H2B 109.5 . .
H2A N2 H2B 109.5 . .
C8 N2 H2C 109.5 . .
H2A N2 H2C 109.5 . .
H2B N2 H2C 109.5 . .
C9 N3 H3A 109.5 . .
C9 N3 H3B 109.5 . .
H3A N3 H3B 109.5 . .
C9 N3 H3C 109.5 . .
H3A N3 H3C 109.5 . .
H3B N3 H3C 109.5 . .
C1 O1 Mo1 116.38(11) . .
C2 O2 Mo1 119.19(12) . .
O1 C1 C6 125.84(19) . .
O1 C1 C2 114.56(16) . .
C6 C1 C2 119.56(18) . .
O2 C2 C3 125.1(2) . .
O2 C2 C1 115.10(16) . .
C3 C2 C1 119.76(18) . .
C2 C3 C4 119.8(2) . .
C2 C3 H3 120.1 . .
C4 C3 H3 120.1 . .
C5 C4 C3 120.3(2) . .
C5 C4 H4 119.9 . .
C3 C4 H4 119.9 . .
C4 C5 C6 120.6(2) . .
C4 C5 H5 119.7 . .
C6 C5 H5 119.7 . .
C1 C6 C5 120.0(2) . .
C1 C6 H6 120.0 . .
C5 C6 H6 120.0 . .
N1 C7 C8 116.19(16) . .
N1 C7 H7A 108.2 . .
C8 C7 H7A 108.2 . .
N1 C7 H7B 108.2 . .
C8 C7 H7B 108.2 . .
H7A C7 H7B 107.4 . .
N2 C8 C7 112.25(18) . .
N2 C8 H8A 109.2 . .
C7 C8 H8A 109.2 . .
N2 C8 H8B 109.2 . .
C7 C8 H8B 109.2 . .
H8A C8 H8B 107.9 . .
N3 C9 C9 111.3(2) . 3_575
N3 C9 H9A 109.4 . .
C9 C9 H9A 109.4 3_575 .
N3 C9 H9B 109.4 . .
C9 C9 H9B 109.4 3_575 .
H9A C9 H9B 108.0 . .

loop_
_geom_bond_atom_site_label_1
_geom_bond_atom_site_label_2
_geom_bond_distance
_geom_bond_site_symmetry_2
Mo1 O4 1.7554(13) .
Mo1 O5 1.7600(14) .
Mo1 O3 1.7760(13) .
Mo1 O2 2.0532(14) .
Mo1 O1 2.1266(14) .
Mo1 N1 2.4466(17) .
N1 C7 1.466(3) .
N1 H1A 0.9000 .
N1 H1B 0.9000 .
N2 C8 1.486(3) .
N2 H2A 0.8900 .
N2 H2B 0.8900 .
N2 H2C 0.8900 .
N3 C9 1.483(3) .
N3 H3A 0.8900 .
N3 H3B 0.8900 .
N3 H3C 0.8900 .
O1 C1 1.347(2) .
O2 C2 1.335(2) .
C1 C6 1.377(3) .
C1 C2 1.411(3) .
C2 C3 1.380(3) .
C3 C4 1.394(4) .
C3 H3 0.9300 .
C4 C5 1.366(4) .
C4 H4 0.9300 .
C5 C6 1.391(4) .
C5 H5 0.9300 .
C6 H6 0.9300 .
C7 C8 1.523(3) .
C7 H7A 0.9700 .
C7 H7B 0.9700 .
C8 H8A 0.9700 .
C8 H8B 0.9700 .
C9 C9 1.524(4) 3_575
C9 H9A 0.9700 .
C9 H9B 0.9700 .

loop_
_geom_hbond_atom_site_label_D
_geom_hbond_atom_site_label_H
_geom_hbond_atom_site_label_A
_geom_hbond_distance_DH
_geom_hbond_distance_HA
_geom_hbond_distance_DA
_geom_hbond_angle_DHA
_geom_hbond_site_symmetry_A
N3 H3C O5 0.89 2.35 3.147(2) 149.4 2
N3 H3C O4 0.89 2.31 3.021(2) 136.4 2
N3 H3B O3 0.89 1.95 2.819(2) 163.3 .
N3 H3A O5 0.89 1.82 2.698(2) 168.4 1_565
N2 H2C O4 0.89 1.91 2.789(2) 168.8 4_565
N2 H2B O1 0.89 1.88 2.739(2) 162.0 4
N2 H2A O3 0.89 2.00 2.885(2) 174.3 1_545
N1 H1B O1 0.90 2.65 3.245(2) 124.6 4_565
N1 H1A O4 0.90 2.30 3.143(2) 156.2 4_565

loop_
_geom_torsion_atom_site_label_1
_geom_torsion_atom_site_label_2
_geom_torsion_atom_site_label_3
_geom_torsion_atom_site_label_4
_geom_torsion
O5 Mo1 N1 C7 -58.09(16)
O3 Mo1 N1 C7 -164.39(17)
O2 Mo1 N1 C7 104.89(17)
O1 Mo1 N1 C7 28.47(16)
O4 Mo1 O1 C1 -93.09(13)
O5 Mo1 O1 C1 166.38(13)
O3 Mo1 O1 C1 46.6(2)
O2 Mo1 O1 C1 1.60(13)
N1 Mo1 O1 C1 81.21(13)
O4 Mo1 O2 C2 92.41(15)
O5 Mo1 O2 C2 -40.7(2)
O3 Mo1 O2 C2 -166.00(14)
O1 Mo1 O2 C2 -1.92(14)
N1 Mo1 O2 C2 -84.84(14)
Mo1 O1 C1 C6 176.58(19)
Mo1 O1 C1 C2 -1.1(2)
Mo1 O2 C2 C3 -177.55(17)
Mo1 O2 C2 C1 2.0(2)
O1 C1 C2 O2 -0.5(3)
C6 C1 C2 O2 -178.3(2)
O1 C1 C2 C3 179.06(18)
C6 C1 C2 C3 1.2(3)
O2 C2 C3 C4 178.5(2)
C1 C2 C3 C4 -1.0(3)
C2 C3 C4 C5 -0.1(4)
C3 C4 C5 C6 0.9(5)
O1 C1 C6 C5 -178.0(2)
C2 C1 C6 C5 -0.4(4)
C4 C5 C6 C1 -0.7(5)
Mo1 N1 C7 C8 171.46(15)
N1 C7 C8 N2 -77.8(2)
